data_7110410
loop_
_publ_author_name
'Alder, Roger W.'
'Blake, Michael E.'
'Bortolotti, Christel'
'Bufali, Simone'
'Butts, Craig P.'
'Linehan, Emma'
'Oliva, Josep M.'
'Guy Orpen, A.'
'Quayle, Michael J.'

_publ_section_title
;
 Complexation of stable carbenes with alkali metals
;
_journal_issue 3
_journal_name_full 'Chemical Communications'
_journal_page_first 241
_journal_paper_doi 10.1039/a808951e
_journal_year 1999
_chemical_formula_sum 'C32 H76 K2 N6 Si4'
_chemical_formula_weight 735.55
_chemical_name_systematic
; 
 ? 
;
_space_group_IT_number 2
_symmetry_cell_setting triclinic
_symmetry_space_group_name_Hall '-P 1'
_symmetry_space_group_name_H-M 'P -1'
_atom_sites_solution_hydrogens geom
_atom_sites_solution_primary direct
_atom_sites_solution_secondary difmap
_audit_creation_method SHELXL
_cell_angle_alpha 73.97(2)
_cell_angle_beta 73.132(12)
_cell_angle_gamma 69.426(10)
_cell_formula_units_Z 1
_cell_length_a 9.4128(12)
_cell_length_b 10.937(3)
_cell_length_c 12.306(2)
_cell_measurement_reflns_used 130
_cell_measurement_temperature 173(2)
_cell_measurement_theta_max 27.5
_cell_measurement_theta_min 1.75
_cell_volume 1113.4(4)
_computing_cell_refinement 'SMART (Siemens, 1995b)'
_computing_data_collection 'SMART (Siemens, 1995b)'
_computing_data_reduction 'SMART (Siemens, 1995b)'
_computing_molecular_graphics 'SHELXTL (Siemens, 1995a)'
_computing_publication_material 'SHELXTL (Siemens, 1995a)'
_computing_structure_refinement 'SHELXTL (Siemens, 1995a)'
_computing_structure_solution 'SHELXTL (Siemens, 1995a)'
_diffrn_ambient_temperature 173(2)
_diffrn_measurement_device 'Siemens SMART Area Detector'
_diffrn_measurement_method '\w rotation with narrow frames'
_diffrn_radiation_monochromator graphite
_diffrn_radiation_source 'fine-focus sealed tube'
_diffrn_radiation_type MoK\a
_diffrn_radiation_wavelength 0.71073
_diffrn_reflns_av_R_equivalents 0.0184
_diffrn_reflns_av_sigmaI/netI 0.0327
_diffrn_reflns_limit_h_max 12
_diffrn_reflns_limit_h_min -12
_diffrn_reflns_limit_k_max 14
_diffrn_reflns_limit_k_min -14
_diffrn_reflns_limit_l_max 15
_diffrn_reflns_limit_l_min -15
_diffrn_reflns_number 11499
_diffrn_reflns_theta_max 27.48
_diffrn_reflns_theta_min 1.76
_diffrn_standards_decay_% 0.14
_exptl_absorpt_coefficient_mu 0.348
_exptl_absorpt_correction_T_max 0.887862
_exptl_absorpt_correction_T_min 0.774504
_exptl_absorpt_correction_type 'SADABS (Sheldrick, 1996)'
_exptl_crystal_colour Colourless
_exptl_crystal_density_diffrn 1.097
_exptl_crystal_description 'Irregular Block'
_exptl_crystal_F_000 404
_exptl_crystal_size_max 0.52
_exptl_crystal_size_mid 0.46
_exptl_crystal_size_min 0.42
_refine_diff_density_max 0.264
_refine_diff_density_min -0.221
_refine_diff_density_rms 0.040
_refine_ls_extinction_method none
_refine_ls_goodness_of_fit_all 0.988
_refine_ls_goodness_of_fit_obs 1.077
_refine_ls_hydrogen_treatment noref
_refine_ls_matrix_type full
_refine_ls_number_parameters 202
_refine_ls_number_reflns 5034
_refine_ls_number_restraints 0
_refine_ls_restrained_S_all 0.988
_refine_ls_restrained_S_obs 1.077
_refine_ls_R_factor_all 0.0343
_refine_ls_R_factor_obs 0.0266
_refine_ls_shift/esd_max 0.001
_refine_ls_shift/esd_mean 0.000
_refine_ls_structure_factor_coef Fsqd
_refine_ls_weighting_details 'w=1/[\s^2^(Fo^2^)+(0.0438P)^2^+0.0000P] where P=(Fo^2^+2Fc^2^)/3'
_refine_ls_weighting_scheme calc
_refine_ls_wR_factor_all 0.0762
_refine_ls_wR_factor_obs 0.0743
_reflns_number_observed 4058
_reflns_number_total 5034
_reflns_observed_criterion >2sigma(I)
_cod_data_source_file 808951esup1.cif
_cod_data_source_block kcarb
_cod_depositor_comments
;
The following automatic conversions were performed:

'_symmetry_cell_setting' value 'Triclinic' changed to 'triclinic'
according to /home/saulius/struct/CIF-dictionaries/cif_core.dic
dictionary named 'cif_core.dic' version 2.4.2 from 2011-04-26.

Automatic conversion script
Id: cif_fix_values 1891 2012-01-12 08:04:46Z andrius 

The following automatic conversions were performed:

'_refine_ls_weighting_scheme' value 'calc
w=1/[\s^2^(Fo^2^)+(0.0438P)^2^+0.0000P] where P=(Fo^2^+2Fc^2^)/3' was
changed to 'calc'. New tag '_refine_ls_weighting_details' was
created. The value of the new tag was set to
'w=1/[\s^2^(Fo^2^)+(0.0438P)^2^+0.0000P] where P=(Fo^2^+2Fc^2^)/3'.

Automatic conversion script
Id: cif_fix_values 3143 2015-03-26 13:38:13Z robertas 
;
_cod_original_cell_volume 1113.5(3)
_cod_original_sg_symbol_H-M P-1
_cod_database_code 7110410

loop_
_symmetry_equiv_pos_as_xyz
'x, y, z'
'-x, -y, -z'

loop_
_atom_site_aniso_label
_atom_site_aniso_U_11
_atom_site_aniso_U_22
_atom_site_aniso_U_33
_atom_site_aniso_U_23
_atom_site_aniso_U_13
_atom_site_aniso_U_12
K1 0.0372(2) 0.0239(2) 0.0236(2) -0.00100(12) -0.01362(12) -0.01058(12)
Si1 0.0243(2) 0.0209(2) 0.0220(2) -0.00442(14) -0.00354(14) -0.00771(14)
Si2 0.0226(2) 0.0195(2) 0.0221(2) -0.00406(14) -0.00497(14) -0.00494(14)
N1 0.0253(5) 0.0192(5) 0.0225(6) -0.0036(4) -0.0043(4) -0.0066(4)
N2 0.0290(6) 0.0208(5) 0.0209(6) -0.0033(4) -0.0088(4) -0.0057(4)
N6 0.0285(6) 0.0206(6) 0.0204(6) -0.0025(4) -0.0103(4) -0.0046(4)
C1 0.0204(6) 0.0227(6) 0.0210(6) -0.0043(5) -0.0039(5) -0.0048(5)
C3 0.0450(8) 0.0293(8) 0.0288(8) -0.0047(6) -0.0180(6) -0.0104(6)
C4 0.0428(9) 0.0329(8) 0.0365(8) -0.0021(7) -0.0242(7) -0.0078(7)
C5 0.0406(8) 0.0249(7) 0.0256(7) -0.0022(6) -0.0170(6) -0.0034(6)
C7 0.0328(7) 0.0193(6) 0.0267(7) -0.0045(6) -0.0098(6) -0.0038(5)
C8 0.0481(10) 0.0322(9) 0.0539(11) 0.0000(8) 0.0101(8) -0.0122(7)
C9 0.0412(9) 0.0295(8) 0.0428(9) -0.0122(7) -0.0006(7) -0.0020(7)
C10 0.0297(7) 0.0210(6) 0.0246(7) -0.0046(5) -0.0090(5) -0.0054(5)
C11 0.0446(9) 0.0330(8) 0.0383(9) -0.0065(7) -0.0061(7) -0.0188(7)
C12 0.0347(8) 0.0309(8) 0.0323(8) -0.0109(6) -0.0086(6) -0.0032(6)
C13 0.0285(7) 0.0359(8) 0.0403(9) -0.0059(7) -0.0083(6) -0.0099(6)
C14 0.0394(8) 0.0387(9) 0.0298(8) -0.0140(7) 0.0026(6) -0.0161(7)
C15 0.0364(8) 0.0302(8) 0.0346(8) -0.0001(6) -0.0030(6) -0.0142(6)
C16 0.0261(7) 0.0359(8) 0.0362(8) -0.0082(7) -0.0040(6) -0.0089(6)
C17 0.0403(8) 0.0270(7) 0.0286(8) -0.0079(6) -0.0080(6) -0.0063(6)
C18 0.0332(7) 0.0231(7) 0.0377(8) -0.0044(6) -0.0091(6) -0.0040(6)

loop_
_atom_site_label
_atom_site_type_symbol
_atom_site_fract_x
_atom_site_fract_y
_atom_site_fract_z
_atom_site_U_iso_or_equiv
_atom_site_thermal_displace_type
_atom_site_occupancy
_atom_site_calc_flag
_atom_site_refinement_flags
K1 K 0.11811(3) 0.97106(3) 0.11082(2) 0.02696(8) Uani 1 d .
Si1 Si 0.15997(4) 1.20943(4) -0.15326(3) 0.02235(9) Uani 1 d .
Si2 Si 0.15270(4) 0.70000(3) -0.01774(3) 0.02170(9) Uani 1 d .
N1 N 0.00112(12) 0.80333(10) 0.05429(9) 0.0226(2) Uani 1 d .
N2 N 0.25374(12) 0.95569(11) 0.38261(9) 0.0234(2) Uani 1 d .
N6 N 0.28142(12) 0.74025(11) 0.38040(9) 0.0231(2) Uani 1 d .
C1 C 0.23989(14) 0.86936(13) 0.32944(11) 0.0219(3) Uani 1 d .
C3 C 0.3157(2) 0.92015(14) 0.48752(13) 0.0324(3) Uani 1 d .
H3A H 0.2291(2) 0.92793(14) 0.55637(13) 0.039 Uiso 1 calc R
H3B H 0.3736(2) 0.98205(14) 0.48314(13) 0.039 Uiso 1 calc R
C4 C 0.4226(2) 0.77897(15) 0.49872(14) 0.0358(3) Uani 1 d .
H4A H 0.5186(2) 0.77468(15) 0.43753(14) 0.043 Uiso 1 calc R
H4B H 0.4521(2) 0.75011(15) 0.57485(14) 0.043 Uiso 1 calc R
C5 C 0.3411(2) 0.68798(14) 0.48748(12) 0.0305(3) Uani 1 d .
H5A H 0.4146(2) 0.59753(14) 0.48554(12) 0.037 Uiso 1 calc R
H5B H 0.2541(2) 0.68195(14) 0.55511(12) 0.037 Uiso 1 calc R
C7 C 0.2102(2) 1.09826(13) 0.32870(12) 0.0266(3) Uani 1 d .
H7A H 0.1501(2) 1.10905(13) 0.26995(12) 0.032 Uiso 1 calc R
C8 C 0.3510(2) 1.1450(2) 0.2645(2) 0.0512(5) Uani 1 d .
H8A H 0.4170(2) 1.0873(2) 0.2094(2) 0.077 Uiso 1 calc R
H8B H 0.4099(2) 1.1410(2) 0.3199(2) 0.077 Uiso 1 calc R
H8C H 0.3173(2) 1.2368(2) 0.2227(2) 0.077 Uiso 1 calc R
C9 C 0.1042(2) 1.1842(2) 0.41530(14) 0.0410(4) Uani 1 d .
H9A H 0.0144(2) 1.1514(2) 0.45527(14) 0.062 Uiso 1 calc R
H9B H 0.0684(2) 1.2765(2) 0.37472(14) 0.062 Uiso 1 calc R
H9C H 0.1610(2) 1.1806(2) 0.47196(14) 0.062 Uiso 1 calc R
C10 C 0.27172(15) 0.64107(13) 0.32456(12) 0.0249(3) Uani 1 d .
H10A H 0.21368(15) 0.69107(13) 0.26158(12) 0.030 Uiso 1 calc R
C11 C 0.1806(2) 0.5496(2) 0.40849(14) 0.0373(3) Uani 1 d .
H11A H 0.0781(2) 0.6033(2) 0.44336(14) 0.056 Uiso 1 calc R
H11B H 0.2371(2) 0.4956(2) 0.46944(14) 0.056 Uiso 1 calc R
H11C H 0.1679(2) 0.4911(2) 0.36664(14) 0.056 Uiso 1 calc R
C12 C 0.4328(2) 0.56164(15) 0.26781(13) 0.0331(3) Uani 1 d .
H12A H 0.4884(2) 0.62308(15) 0.21447(13) 0.050 Uiso 1 calc R
H12B H 0.4221(2) 0.50321(15) 0.22489(13) 0.050 Uiso 1 calc R
H12C H 0.4912(2) 0.50770(15) 0.32767(13) 0.050 Uiso 1 calc R
C13 C 0.3405(2) 1.1487(2) -0.09110(13) 0.0349(3) Uani 1 d .
H13A H 0.4300(3) 1.1609(10) -0.1532(2) 0.052 Uiso 1 calc R
H13B H 0.3592(7) 1.0541(3) -0.0555(8) 0.052 Uiso 1 calc R
H13C H 0.3256(5) 1.1997(7) -0.0325(7) 0.052 Uiso 1 calc R
C14 C 0.2035(2) 1.1024(2) -0.26326(13) 0.0354(3) Uani 1 d .
H14A H 0.2992(7) 1.1098(8) -0.3200(5) 0.053 Uiso 1 calc R
H14B H 0.1172(6) 1.1327(7) -0.3030(6) 0.053 Uiso 1 calc R
H14C H 0.2166(12) 1.0094(2) -0.2237(2) 0.053 Uiso 1 calc R
C15 C 0.1606(2) 1.38010(15) -0.24177(13) 0.0348(3) Uani 1 d .
H15A H 0.1386(2) 1.44141(15) -0.19000(13) 0.052 Uiso 1 calc R
H15B H 0.0807(2) 1.41225(15) -0.28779(13) 0.052 Uiso 1 calc R
H15C H 0.2627(2) 1.37537(15) -0.29354(13) 0.052 Uiso 1 calc R
C16 C 0.3400(2) 0.73803(15) -0.03395(13) 0.0331(3) Uani 1 d .
H16A H 0.4264(2) 0.6764(7) -0.0772(8) 0.050 Uiso 1 calc R
H16B H 0.3587(6) 0.7276(10) 0.04284(13) 0.050 Uiso 1 calc R
H16C H 0.3317(5) 0.8297(4) -0.0759(8) 0.050 Uiso 1 calc R
C17 C 0.1397(2) 0.71672(14) -0.17202(12) 0.0323(3) Uani 1 d .
H17A H 0.1185(2) 0.81059(14) -0.21048(12) 0.048 Uiso 1 calc R
H17B H 0.0556(2) 0.68344(14) -0.17185(12) 0.048 Uiso 1 calc R
H17C H 0.2383(2) 0.66478(14) -0.21365(12) 0.048 Uiso 1 calc R
C18 C 0.1934(2) 0.51677(14) 0.04708(13) 0.0326(3) Uani 1 d .
H18A H 0.2015(2) 0.50179(14) 0.12763(13) 0.049 Uiso 1 calc R
H18B H 0.2914(2) 0.46731(14) 0.00275(13) 0.049 Uiso 1 calc R
H18C H 0.1087(2) 0.48597(14) 0.04455(13) 0.049 Uiso 1 calc R

loop_
_atom_type_symbol
_atom_type_description
_atom_type_scat_dispersion_real
_atom_type_scat_dispersion_imag
_atom_type_scat_source
C C 0.0033 0.0016 'International Tables Vol C Tables 4.2.6.8 and 6.1.1.4'
H H 0.0000 0.0000 'International Tables Vol C Tables 4.2.6.8 and 6.1.1.4'
N N 0.0061 0.0033 'International Tables Vol C Tables 4.2.6.8 and 6.1.1.4'
Si Si 0.0817 0.0704 'International Tables Vol C Tables 4.2.6.8 and 6.1.1.4'
K K 0.2009 0.2494 'International Tables Vol C Tables 4.2.6.8 and 6.1.1.4'

loop_
_geom_angle_atom_site_label_1
_geom_angle_atom_site_label_2
_geom_angle_atom_site_label_3
_geom_angle
_geom_angle_site_symmetry_1
_geom_angle_site_symmetry_3
N1 K1 N1 94.95(3) . 2_575
N1 K1 C1 116.03(4) . .
N1 K1 C1 146.92(4) 2_575 .
N1 K1 K1 48.38(3) . 2_575
N1 K1 K1 46.57(3) 2_575 2_575
C1 K1 K1 161.54(3) . 2_575
N1 Si1 C15 117.24(6) 2_575 .
N1 Si1 C14 110.45(6) 2_575 .
C15 Si1 C14 104.92(7) . .
N1 Si1 C13 113.67(6) 2_575 .
C15 Si1 C13 104.46(7) . .
C14 Si1 C13 105.04(7) . .
N1 Si2 C18 116.85(6) . .
N1 Si2 C17 113.03(6) . .
C18 Si2 C17 105.70(7) . .
N1 Si2 C16 111.44(6) . .
C18 Si2 C16 104.84(7) . .
C17 Si2 C16 103.85(7) . .
Si2 N1 Si1 136.04(7) . 2_575
Si2 N1 K1 106.35(5) . .
Si1 N1 K1 108.16(5) 2_575 .
Si2 N1 K1 107.52(5) . 2_575
Si1 N1 K1 101.82(5) 2_575 2_575
K1 N1 K1 85.05(3) . 2_575
C1 N2 C3 125.73(11) . .
C1 N2 C7 117.79(10) . .
C3 N2 C7 116.42(11) . .
C1 N6 C5 125.01(11) . .
C1 N6 C10 118.55(10) . .
C5 N6 C10 116.42(10) . .
N6 C1 N2 116.26(11) . .
N6 C1 K1 123.98(8) . .
N2 C1 K1 119.76(8) . .
N2 C3 C4 109.62(12) . .
C5 C4 C3 109.48(12) . .
N6 C5 C4 109.57(12) . .
N2 C7 C8 111.99(11) . .
N2 C7 C9 112.03(12) . .
C8 C7 C9 111.58(13) . .
N6 C10 C11 111.87(11) . .
N6 C10 C12 111.44(11) . .
C11 C10 C12 111.43(12) . .

loop_
_geom_bond_atom_site_label_1
_geom_bond_atom_site_label_2
_geom_bond_distance
_geom_bond_site_symmetry_2
K1 N1 2.7625(12) .
K1 N1 2.8434(13) 2_575
K1 C1 3.0051(13) .
K1 K1 3.7895(7) 2_575
Si1 N1 1.6689(11) 2_575
Si1 C15 1.885(2) .
Si1 C14 1.894(2) .
Si1 C13 1.8957(14) .
Si2 N1 1.6688(12) .
Si2 C18 1.8852(15) .
Si2 C17 1.8924(15) .
Si2 C16 1.8938(14) .
N1 Si1 1.6689(11) 2_575
N1 K1 2.8434(13) 2_575
N2 C1 1.347(2) .
N2 C3 1.469(2) .
N2 C7 1.475(2) .
N6 C1 1.344(2) .
N6 C5 1.472(2) .
N6 C10 1.475(2) .
C3 C4 1.512(2) .
C4 C5 1.507(2) .
C7 C8 1.512(2) .
C7 C9 1.514(2) .
C10 C11 1.524(2) .
C10 C12 1.529(2) .

loop_
_geom_torsion_atom_site_label_1
_geom_torsion_atom_site_label_2
_geom_torsion_atom_site_label_3
_geom_torsion_atom_site_label_4
_geom_torsion
_geom_torsion_site_symmetry_1
_geom_torsion_site_symmetry_4
C18 Si2 N1 Si1 -20.77(12) . 2_575
C17 Si2 N1 Si1 102.24(11) . 2_575
C16 Si2 N1 Si1 -141.25(10) . 2_575
C18 Si2 N1 K1 119.77(6) . .
C17 Si2 N1 K1 -117.21(6) . .
C16 Si2 N1 K1 -0.70(7) . .
C18 Si2 N1 K1 -150.32(6) . 2_575
C17 Si2 N1 K1 -27.31(7) . 2_575
C16 Si2 N1 K1 89.20(7) . 2_575
N1 K1 N1 Si2 106.83(6) 2_575 .
C1 K1 N1 Si2 -85.15(6) . .
K1 K1 N1 Si2 106.83(6) 2_575 .
N1 K1 N1 Si1 -100.83(6) 2_575 2_575
C1 K1 N1 Si1 67.20(6) . 2_575
K1 K1 N1 Si1 -100.83(6) 2_575 2_575
N1 K1 N1 K1 0.0 2_575 2_575
C1 K1 N1 K1 168.03(3) . 2_575
K1 K1 N1 K1 0.0 2_575 2_575
C5 N6 C1 N2 -0.6(2) . .
C10 N6 C1 N2 -178.73(10) . .
C5 N6 C1 K1 -179.92(9) . .
C10 N6 C1 K1 1.97(15) . .
C3 N2 C1 N6 2.7(2) . .
C7 N2 C1 N6 179.59(11) . .
C3 N2 C1 K1 -178.01(10) . .
C7 N2 C1 K1 -1.08(14) . .
N1 K1 C1 N6 19.79(11) . .
N1 K1 C1 N6 177.54(8) 2_575 .
K1 K1 C1 N6 49.1(2) 2_575 .
N1 K1 C1 N2 -159.49(8) . .
N1 K1 C1 N2 -1.74(13) 2_575 .
K1 K1 C1 N2 -130.16(9) 2_575 .
C1 N2 C3 C4 24.3(2) . .
C7 N2 C3 C4 -152.68(12) . .
N2 C3 C4 C5 -51.0(2) . .
C1 N6 C5 C4 -28.1(2) . .
C10 N6 C5 C4 150.01(12) . .
C3 C4 C5 N6 52.8(2) . .
C1 N2 C7 C8 -102.23(15) . .
C3 N2 C7 C8 75.0(2) . .
C1 N2 C7 C9 131.52(13) . .
C3 N2 C7 C9 -51.3(2) . .
C1 N6 C10 C11 -128.28(13) . .
C5 N6 C10 C11 53.5(2) . .
C1 N6 C10 C12 106.23(13) . .
C5 N6 C10 C12 -72.04(15) . .
